data_7713351
loop_
_publ_author_name
'Lima, Sudhir'
'Pohle, Maximilian H.'
'B&#xf6;hme, Michael'
'G&#xf6;rls, Helmar'
'Lohmiller, Thomas'
'Schnegg, Alexander'
'Dinda, Rupam'
'Plass, Winfried'

_publ_section_title
;
 Kink distortion of the pseudo-<i>S</i><sub>4</sub> axis in
 pseudotetrahedral [N<sub>2</sub>O<sub>2</sub>] bis-chelate cobalt(II)
 single-ion magnets leads to increased magnetic anisotropy.
;
_journal_name_full 'Dalton transactions (Cambridge, England : 2003)'
_journal_paper_doi 10.1039/d3dt01604h
_journal_year 2023
_chemical_formula_moiety 'C38 H40 Co N6 O2 S2'
_chemical_formula_sum 'C38 H40 Co N6 O2 S2'
_chemical_formula_weight 735.81
_space_group_crystal_system monoclinic
_space_group_IT_number 15
_space_group_name_Hall '-C 2yc'
_space_group_name_H-M_alt 'C 1 2/c 1'
_atom_sites_solution_hydrogens geom
_atom_sites_solution_primary direct
_atom_sites_solution_secondary difmap
_audit_creation_method SHELXL-2019/1
_audit_update_record
;
2023-03-09 deposited with the CCDC.	2023-06-21 downloaded from the CCDC.
;
_cell_angle_alpha 90
_cell_angle_beta 101.407(1)
_cell_angle_gamma 90
_cell_formula_units_Z 4
_cell_length_a 19.3224(3)
_cell_length_b 14.9633(4)
_cell_length_c 13.2176(3)
_cell_measurement_reflns_used 24526
_cell_measurement_temperature 133(2)
_cell_measurement_theta_max 27.485
_cell_measurement_theta_min 2.150
_cell_volume 3746.08(14)
_computing_cell_refinement DENZO
_computing_data_collection COLLECT
_computing_data_reduction DENZO
_computing_molecular_graphics SHELXTL/PC
_computing_publication_material 'SHELXL-2018/3 (Sheldrick, 2018)'
_computing_structure_refinement 'SHELXL-2019/1 (Sheldrick, 2019)'
_computing_structure_solution 'SHELXS-97 (Sheldrick, 2008)'
_diffrn_ambient_temperature 133(2)
_diffrn_measured_fraction_theta_full 0.999
_diffrn_measured_fraction_theta_max 0.998
_diffrn_measurement_device_type KappaCCD
_diffrn_measurement_method 'phi + omega - scans'
_diffrn_radiation_type MoK\a
_diffrn_radiation_wavelength 0.71073
_diffrn_reflns_av_R_equivalents 0.0404
_diffrn_reflns_av_unetI/netI 0.0354
_diffrn_reflns_Laue_measured_fraction_full 0.999
_diffrn_reflns_Laue_measured_fraction_max 0.998
_diffrn_reflns_limit_h_max 25
_diffrn_reflns_limit_h_min -25
_diffrn_reflns_limit_k_max 19
_diffrn_reflns_limit_k_min -19
_diffrn_reflns_limit_l_max 17
_diffrn_reflns_limit_l_min -17
_diffrn_reflns_number 24526
_diffrn_reflns_point_group_measured_fraction_full 0.999
_diffrn_reflns_point_group_measured_fraction_max 0.998
_diffrn_reflns_theta_full 25.242
_diffrn_reflns_theta_max 27.485
_diffrn_reflns_theta_min 2.150
_exptl_absorpt_coefficient_mu 0.611
_exptl_absorpt_correction_T_max 0.7456
_exptl_absorpt_correction_T_min 0.6918
_exptl_absorpt_correction_type multi-scan
_exptl_absorpt_process_details
; 
 SADABS 2016/2: Krause, L., Herbst-Irmer, R., Sheldrick G.M. & Stalke D., 
 J. Appl. Cryst. 48 (2015) 3-10 
;
_exptl_crystal_colour red-brown
_exptl_crystal_density_diffrn 1.305
_exptl_crystal_density_method 'not measured'
_exptl_crystal_description prism
_exptl_crystal_F_000 1540
_exptl_crystal_size_max 0.102
_exptl_crystal_size_mid 0.094
_exptl_crystal_size_min 0.078
_refine_diff_density_max 1.416
_refine_diff_density_min -0.601
_refine_diff_density_rms 0.074
_refine_ls_extinction_method none
_refine_ls_goodness_of_fit_ref 1.067
_refine_ls_hydrogen_treatment constr
_refine_ls_matrix_type full
_refine_ls_number_parameters 254
_refine_ls_number_reflns 4296
_refine_ls_number_restraints 12
_refine_ls_restrained_S_all 1.066
_refine_ls_R_factor_all 0.0586
_refine_ls_R_factor_gt 0.0513
_refine_ls_shift/su_max 0.000
_refine_ls_shift/su_mean 0.000
_refine_ls_structure_factor_coef Fsqd
_refine_ls_weighting_details 'w=1/[\s^2^(Fo^2^)+(0.0292P)^2^+15.3678P] where P=(Fo^2^+2Fc^2^)/3'
_refine_ls_weighting_scheme calc
_refine_ls_wR_factor_gt 0.1126
_refine_ls_wR_factor_ref 0.1165
_reflns_Friedel_coverage 0.000
_reflns_number_gt 3830
_reflns_number_total 4296
_reflns_threshold_expression 'I > 2\s(I)'
_cod_data_source_file d3dt01604h2.cif
_cod_data_source_block FO7432_2
_cod_original_sg_symbol_H-M 'C 2/c'
_cod_database_code 7713351
_shelx_shelxl_version_number 2019/1
_shelx_space_group_comment
; 
The symmetry employed for this shelxl refinement is uniquely defined 
by the following loop, which should always be used as a source of 
symmetry information in preference to the above space-group names. 
They are only intended as comments. 
;
_shelx_estimated_absorpt_t_min 0.940
_shelx_estimated_absorpt_t_max 0.954

loop_
_space_group_symop_operation_xyz
'x, y, z'
'-x, y, -z+1/2'
'x+1/2, y+1/2, z'
'-x+1/2, y+1/2, -z+1/2'
'-x, -y, -z'
'x, -y, z-1/2'
'-x+1/2, -y+1/2, -z'
'x+1/2, -y+1/2, z-1/2'

loop_
_atom_site_label
_atom_site_type_symbol
_atom_site_fract_x
_atom_site_fract_y
_atom_site_fract_z
_atom_site_U_iso_or_equiv
_atom_site_adp_type
_atom_site_occupancy
_atom_site_site_symmetry_order
_atom_site_calc_flag
_atom_site_refinement_flags_posn
_atom_site_refinement_flags_adp
_atom_site_refinement_flags_occupancy
_atom_site_disorder_assembly
_atom_site_disorder_group
Co1 Co 0.500000 0.37440(3) 0.750000 0.01884(13) Uani 1 2 d S T P . .
O1 O 0.44083(9) 0.30196(12) 0.64870(12) 0.0216(4) Uani 1 1 d . . . . .
N1 N 0.54952(9) 0.43350(13) 0.64970(14) 0.0153(4) Uani 1 1 d . . . . .
N3 N 0.35175(12) 0.15720(15) 0.33192(17) 0.0254(5) Uani 1 1 d . . . . .
C1 C 0.44240(12) 0.29475(15) 0.55187(18) 0.0173(4) Uani 1 1 d . . . . .
C2 C 0.39802(13) 0.23221(16) 0.49302(18) 0.0211(5) Uani 1 1 d . . . . .
H2 H 0.368379 0.196794 0.526322 0.025 Uiso 1 1 calc R U . . .
C3 C 0.39509(12) 0.21910(16) 0.38668(19) 0.0206(5) Uani 1 1 d . . . . .
C4 C 0.44002(12) 0.27386(17) 0.33786(18) 0.0213(5) Uani 1 1 d . . . . .
H4 H 0.439058 0.267419 0.266089 0.026 Uiso 1 1 calc R U . . .
C5 C 0.48381(12) 0.33469(16) 0.39350(18) 0.0198(5) Uani 1 1 d . . . . .
H5 H 0.513085 0.369659 0.359077 0.024 Uiso 1 1 calc R U . . .
C6 C 0.48797(11) 0.34862(15) 0.50123(17) 0.0163(4) Uani 1 1 d . . . . .
C7 C 0.53667(11) 0.41151(15) 0.55058(18) 0.0168(4) Uani 1 1 d . . . . .
H7 H 0.563563 0.441892 0.508382 0.020 Uiso 1 1 calc R U . . .
C8 C 0.60443(12) 0.49065(16) 0.68865(18) 0.0177(5) Uani 1 1 d . . . . .
S1 S 0.66705(4) 0.52762(5) 0.61696(6) 0.0195(2) Uani 0.889(3) 1 d . . P A 1
N2 N 0.6141(2) 0.5217(3) 0.7837(3) 0.0198(8) Uani 0.889(3) 1 d . . P A 1
C9 C 0.71066(14) 0.5849(2) 0.7251(2) 0.0197(6) Uani 0.889(3) 1 d D . P A 1
C10 C 0.67426(15) 0.5727(2) 0.8065(2) 0.0183(6) Uani 0.889(3) 1 d D . P A 1
C11 C 0.70194(16) 0.6109(2) 0.9022(2) 0.0258(6) Uani 0.889(3) 1 d D . P A 1
H11 H 0.677937 0.604929 0.958042 0.031 Uiso 0.889(3) 1 calc R U P A 1
C12 C 0.76493(17) 0.6575(2) 0.9146(2) 0.0298(7) Uani 0.889(3) 1 d D . P A 1
H12 H 0.784267 0.682100 0.980439 0.036 Uiso 0.889(3) 1 calc R U P A 1
C13 C 0.8014(4) 0.6699(7) 0.8336(5) 0.0287(13) Uani 0.889(3) 1 d D . P A 1
C14 C 0.77322(16) 0.6331(2) 0.7379(2) 0.0255(6) Uani 0.889(3) 1 d D . P A 1
H14 H 0.796548 0.640873 0.681676 0.031 Uiso 0.889(3) 1 calc R U P A 1
C15 C 0.8701(2) 0.7207(3) 0.8518(3) 0.0498(11) Uani 0.889(3) 1 d . . P A 1
H15A H 0.890632 0.717732 0.789810 0.075 Uiso 0.889(3) 1 calc R U P A 1
H15B H 0.902892 0.694062 0.910114 0.075 Uiso 0.889(3) 1 calc R U P A 1
H15C H 0.861428 0.783224 0.867455 0.075 Uiso 0.889(3) 1 calc R U P A 1
S1A S 0.6158(7) 0.5199(9) 0.8089(8) 0.0195(2) Uani 0.111(3) 1 d . . P A 2
N2A N 0.6547(12) 0.5022(16) 0.6393(17) 0.0198(8) Uani 0.111(3) 1 d . . P A 2
C9A C 0.7061(11) 0.5586(18) 0.6948(18) 0.0197(6) Uani 0.111(3) 1 d D . P A 2
C10A C 0.6935(13) 0.578(2) 0.7925(19) 0.0183(6) Uani 0.111(3) 1 d D . P A 2
C11A C 0.7398(12) 0.6292(16) 0.8665(16) 0.0258(6) Uani 0.111(3) 1 d D . P A 2
H11A H 0.729940 0.641560 0.932761 0.031 Uiso 0.111(3) 1 calc R U P A 2
C12A C 0.801(4) 0.661(7) 0.837(4) 0.0298(7) Uani 0.111(3) 1 d D . P A 2
C13A C 0.8109(12) 0.6453(16) 0.7358(16) 0.0287(13) Uani 0.111(3) 1 d D . P A 2
H13A H 0.849641 0.673269 0.714139 0.034 Uiso 0.111(3) 1 calc R U P A 2
C14A C 0.7669(10) 0.5913(15) 0.6673(16) 0.0255(6) Uani 0.111(3) 1 d D . P A 2
H14A H 0.778045 0.576649 0.602396 0.031 Uiso 0.111(3) 1 calc R U P A 2
C15A C 0.8563(18) 0.725(3) 0.906(3) 0.0498(11) Uani 0.111(3) 1 d . . P A 2
H15D H 0.900038 0.726252 0.878825 0.075 Uiso 0.111(3) 1 calc R U P A 2
H15E H 0.866427 0.703645 0.977202 0.075 Uiso 0.111(3) 1 calc R U P A 2
H15F H 0.836775 0.785886 0.903931 0.075 Uiso 0.111(3) 1 calc R U P A 2
C16 C 0.30844(15) 0.09752(18) 0.3819(2) 0.0305(6) Uani 1 1 d . . . . .
H16A H 0.335012 0.081717 0.451573 0.037 Uiso 1 1 calc R U . . .
H16B H 0.299246 0.041658 0.341365 0.037 Uiso 1 1 calc R U . . .
C17 C 0.23839(16) 0.1395(2) 0.3916(2) 0.0364(7) Uani 1 1 d . . . . .
H17A H 0.211613 0.154710 0.322817 0.055 Uiso 1 1 calc R U . . .
H17B H 0.247155 0.193801 0.433626 0.055 Uiso 1 1 calc R U . . .
H17C H 0.211252 0.096994 0.424644 0.055 Uiso 1 1 calc R U . . .
C18 C 0.34014(15) 0.1502(2) 0.2194(2) 0.0310(6) Uani 1 1 d . . . . .
H18A H 0.346163 0.209943 0.190167 0.037 Uiso 1 1 calc R U . . .
H18B H 0.290931 0.130746 0.192779 0.037 Uiso 1 1 calc R U . . .
C19 C 0.3903(2) 0.0847(3) 0.1829(3) 0.0507(9) Uani 1 1 d . . . . .
H19A H 0.376948 0.077659 0.107820 0.076 Uiso 1 1 calc R U . . .
H19B H 0.387677 0.026724 0.216269 0.076 Uiso 1 1 calc R U . . .
H19C H 0.438702 0.107731 0.200970 0.076 Uiso 1 1 calc R U . . .

loop_
_atom_site_aniso_label
_atom_site_aniso_U_11
_atom_site_aniso_U_22
_atom_site_aniso_U_33
_atom_site_aniso_U_23
_atom_site_aniso_U_13
_atom_site_aniso_U_12
Co1 0.0194(2) 0.0238(3) 0.0137(2) 0.000 0.00419(17) 0.000
O1 0.0250(9) 0.0272(9) 0.0130(8) -0.0026(7) 0.0048(7) -0.0072(7)
N1 0.0144(9) 0.0188(9) 0.0129(9) 0.0010(7) 0.0036(7) 0.0006(7)
N3 0.0303(11) 0.0269(11) 0.0186(11) -0.0054(9) 0.0036(9) -0.0077(9)
C1 0.0184(10) 0.0190(11) 0.0144(11) 0.0034(9) 0.0033(8) 0.0026(9)
C2 0.0250(12) 0.0227(12) 0.0159(11) 0.0007(9) 0.0046(9) -0.0023(10)
C3 0.0230(11) 0.0209(12) 0.0178(12) -0.0013(9) 0.0039(9) 0.0010(9)
C4 0.0226(11) 0.0269(13) 0.0149(11) -0.0019(10) 0.0046(9) 0.0017(10)
C5 0.0188(11) 0.0243(12) 0.0176(12) 0.0031(9) 0.0068(9) 0.0029(9)
C6 0.0155(10) 0.0184(11) 0.0149(11) 0.0017(9) 0.0029(8) 0.0040(8)
C7 0.0142(10) 0.0194(11) 0.0169(11) 0.0035(9) 0.0036(8) 0.0024(8)
C8 0.0164(10) 0.0200(11) 0.0166(11) 0.0044(9) 0.0033(8) 0.0016(9)
S1 0.0183(3) 0.0262(4) 0.0148(4) -0.0002(3) 0.0050(2) -0.0043(3)
N2 0.0215(12) 0.0219(12) 0.0167(19) 0.0066(16) 0.0057(16) 0.0004(9)
C9 0.0194(12) 0.0203(16) 0.0181(17) 0.0031(11) 0.0008(11) -0.0020(11)
C10 0.0198(16) 0.0187(12) 0.0169(14) 0.0026(11) 0.0048(10) -0.0007(12)
C11 0.0293(15) 0.0275(15) 0.0211(14) -0.0029(11) 0.0060(11) -0.0056(12)
C12 0.0349(16) 0.0276(16) 0.0249(16) -0.0035(13) 0.0010(13) -0.0107(13)
C13 0.0307(15) 0.026(4) 0.0276(16) 0.0054(15) 0.0007(12) -0.0120(15)
C14 0.0251(14) 0.0264(15) 0.0245(15) 0.0057(12) 0.0037(11) -0.0088(12)
C15 0.046(2) 0.063(3) 0.036(2) 0.001(2) -0.0012(17) -0.037(2)
S1A 0.0183(3) 0.0262(4) 0.0148(4) -0.0002(3) 0.0050(2) -0.0043(3)
N2A 0.0215(12) 0.0219(12) 0.0167(19) 0.0066(16) 0.0057(16) 0.0004(9)
C9A 0.0194(12) 0.0203(16) 0.0181(17) 0.0031(11) 0.0008(11) -0.0020(11)
C10A 0.0198(16) 0.0187(12) 0.0169(14) 0.0026(11) 0.0048(10) -0.0007(12)
C11A 0.0293(15) 0.0275(15) 0.0211(14) -0.0029(11) 0.0060(11) -0.0056(12)
C12A 0.0349(16) 0.0276(16) 0.0249(16) -0.0035(13) 0.0010(13) -0.0107(13)
C13A 0.0307(15) 0.026(4) 0.0276(16) 0.0054(15) 0.0007(12) -0.0120(15)
C14A 0.0251(14) 0.0264(15) 0.0245(15) 0.0057(12) 0.0037(11) -0.0088(12)
C15A 0.046(2) 0.063(3) 0.036(2) 0.001(2) -0.0012(17) -0.037(2)
C16 0.0410(15) 0.0233(13) 0.0257(14) -0.0055(11) 0.0033(12) -0.0106(11)
C17 0.0391(16) 0.0359(16) 0.0361(16) -0.0075(13) 0.0125(13) -0.0145(13)
C18 0.0368(15) 0.0362(15) 0.0182(13) -0.0084(11) 0.0008(11) -0.0077(12)
C19 0.064(2) 0.056(2) 0.0332(18) -0.0182(16) 0.0105(16) 0.0038(18)

loop_
_atom_type_symbol
_atom_type_description
_atom_type_scat_dispersion_real
_atom_type_scat_dispersion_imag
_atom_type_scat_source
C C 0.0033 0.0016 'International Tables Vol C Tables 4.2.6.8 and 6.1.1.4'
H H 0.0000 0.0000 'International Tables Vol C Tables 4.2.6.8 and 6.1.1.4'
N N 0.0061 0.0033 'International Tables Vol C Tables 4.2.6.8 and 6.1.1.4'
O O 0.0106 0.0060 'International Tables Vol C Tables 4.2.6.8 and 6.1.1.4'
S S 0.1246 0.1234 'International Tables Vol C Tables 4.2.6.8 and 6.1.1.4'
Co Co 0.3494 0.9721 'International Tables Vol C Tables 4.2.6.8 and 6.1.1.4'

loop_
_geom_angle_atom_site_label_1
_geom_angle_atom_site_label_2
_geom_angle_atom_site_label_3
_geom_angle
_geom_angle_site_symmetry_1
_geom_angle_site_symmetry_3
_geom_angle_publ_flag
O1 Co1 O1 111.07(11) 2_656 . ?
O1 Co1 N1 94.88(7) 2_656 2_656 ?
O1 Co1 N1 114.72(7) . 2_656 ?
O1 Co1 N1 114.72(7) 2_656 . ?
O1 Co1 N1 94.88(7) . . ?
N1 Co1 N1 127.21(11) 2_656 . ?
C1 O1 Co1 127.77(15) . . ?
C7 N1 C8 120.14(19) . . ?
C7 N1 Co1 121.84(16) . . ?
C8 N1 Co1 117.54(15) . . ?
C3 N3 C18 123.0(2) . . ?
C3 N3 C16 121.4(2) . . ?
C18 N3 C16 115.3(2) . . ?
O1 C1 C2 118.4(2) . . ?
O1 C1 C6 123.1(2) . . ?
C2 C1 C6 118.5(2) . . ?
C1 C2 C3 123.2(2) . . ?
C1 C2 H2 118.4 . . ?
C3 C2 H2 118.4 . . ?
N3 C3 C2 121.7(2) . . ?
N3 C3 C4 120.9(2) . . ?
C2 C3 C4 117.4(2) . . ?
C5 C4 C3 120.5(2) . . ?
C5 C4 H4 119.8 . . ?
C3 C4 H4 119.8 . . ?
C4 C5 C6 123.1(2) . . ?
C4 C5 H5 118.5 . . ?
C6 C5 H5 118.5 . . ?
C7 C6 C5 117.7(2) . . ?
C7 C6 C1 124.9(2) . . ?
C5 C6 C1 117.4(2) . . ?
N1 C7 C6 127.3(2) . . ?
N1 C7 H7 116.4 . . ?
C6 C7 H7 116.4 . . ?
N2A C8 N1 119.8(11) . . ?
N2 C8 N1 121.8(3) . . ?
N2A C8 S1A 119.4(11) . . ?
N1 C8 S1A 118.6(5) . . ?
N2 C8 S1 114.7(2) . . ?
N1 C8 S1 123.46(17) . . ?
C9 S1 C8 89.17(12) . . ?
C8 N2 C10 111.0(3) . . ?
C14 C9 C10 121.9(3) . . ?
C14 C9 S1 128.8(2) . . ?
C10 C9 S1 109.3(2) . . ?
N2 C10 C11 125.6(3) . . ?
N2 C10 C9 115.7(3) . . ?
C11 C10 C9 118.7(3) . . ?
C12 C11 C10 118.9(3) . . ?
C12 C11 H11 120.5 . . ?
C10 C11 H11 120.5 . . ?
C11 C12 C13 122.5(3) . . ?
C11 C12 H12 118.8 . . ?
C13 C12 H12 118.8 . . ?
C14 C13 C12 118.5(4) . . ?
C14 C13 C15 121.3(4) . . ?
C12 C13 C15 120.2(4) . . ?
C13 C14 C9 119.5(3) . . ?
C13 C14 H14 120.3 . . ?
C9 C14 H14 120.3 . . ?
C13 C15 H15A 109.5 . . ?
C13 C15 H15B 109.5 . . ?
H15A C15 H15B 109.5 . . ?
C13 C15 H15C 109.5 . . ?
H15A C15 H15C 109.5 . . ?
H15B C15 H15C 109.5 . . ?
C8 S1A C10A 88.1(9) . . ?
C8 N2A C9A 110.2(18) . . ?
C14A C9A C10A 118.8(18) . . ?
C14A C9A N2A 129(2) . . ?
C10A C9A N2A 112.2(18) . . ?
C9A C10A C11A 123.6(18) . . ?
C9A C10A S1A 108.4(15) . . ?
C11A C10A S1A 127.7(17) . . ?
C12A C11A C10A 116.1(18) . . ?
C12A C11A H11A 122.0 . . ?
C10A C11A H11A 122.0 . . ?
C11A C12A C13A 120(2) . . ?
C11A C12A C15A 124(3) . . ?
C13A C12A C15A 116(2) . . ?
C14A C13A C12A 122(2) . . ?
C14A C13A H13A 118.8 . . ?
C12A C13A H13A 118.8 . . ?
C13A C14A C9A 118.7(17) . . ?
C13A C14A H14A 120.7 . . ?
C9A C14A H14A 120.7 . . ?
C12A C15A H15D 109.5 . . ?
C12A C15A H15E 109.5 . . ?
H15D C15A H15E 109.5 . . ?
C12A C15A H15F 109.5 . . ?
H15D C15A H15F 109.5 . . ?
H15E C15A H15F 109.5 . . ?
N3 C16 C17 112.5(2) . . ?
N3 C16 H16A 109.1 . . ?
C17 C16 H16A 109.1 . . ?
N3 C16 H16B 109.1 . . ?
C17 C16 H16B 109.1 . . ?
H16A C16 H16B 107.8 . . ?
C16 C17 H17A 109.5 . . ?
C16 C17 H17B 109.5 . . ?
H17A C17 H17B 109.5 . . ?
C16 C17 H17C 109.5 . . ?
H17A C17 H17C 109.5 . . ?
H17B C17 H17C 109.5 . . ?
N3 C18 C19 112.9(3) . . ?
N3 C18 H18A 109.0 . . ?
C19 C18 H18A 109.0 . . ?
N3 C18 H18B 109.0 . . ?
C19 C18 H18B 109.0 . . ?
H18A C18 H18B 107.8 . . ?
C18 C19 H19A 109.5 . . ?
C18 C19 H19B 109.5 . . ?
H19A C19 H19B 109.5 . . ?
C18 C19 H19C 109.5 . . ?
H19A C19 H19C 109.5 . . ?
H19B C19 H19C 109.5 . . ?

loop_
_geom_bond_atom_site_label_1
_geom_bond_atom_site_label_2
_geom_bond_distance
_geom_bond_site_symmetry_2
_geom_bond_publ_flag
Co1 O1 1.9156(17) 2_656 ?
Co1 O1 1.9156(17) . ?
Co1 N1 1.9891(18) 2_656 ?
Co1 N1 1.9891(19) . ?
O1 C1 1.291(3) . ?
N1 C7 1.326(3) . ?
N1 C8 1.381(3) . ?
N3 C3 1.358(3) . ?
N3 C18 1.463(3) . ?
N3 C16 1.467(3) . ?
C1 C2 1.397(3) . ?
C1 C6 1.451(3) . ?
C2 C3 1.409(3) . ?
C2 H2 0.9500 . ?
C3 C4 1.436(3) . ?
C4 C5 1.356(3) . ?
C4 H4 0.9500 . ?
C5 C6 1.425(3) . ?
C5 H5 0.9500 . ?
C6 C7 1.398(3) . ?
C7 H7 0.9500 . ?
C8 N2A 1.28(2) . ?
C8 N2 1.318(4) . ?
C8 S1A 1.621(11) . ?
C8 S1 1.767(2) . ?
S1 C9 1.736(3) . ?
N2 C10 1.374(5) . ?
C9 C14 1.389(4) . ?
C9 C10 1.408(4) . ?
C10 C11 1.395(4) . ?
C11 C12 1.384(4) . ?
C11 H11 0.9500 . ?
C12 C13 1.406(5) . ?
C12 H12 0.9500 . ?
C13 C14 1.387(5) . ?
C13 C15 1.507(5) . ?
C14 H14 0.9500 . ?
C15 H15A 0.9800 . ?
C15 H15B 0.9800 . ?
C15 H15C 0.9800 . ?
S1A C10A 1.79(3) . ?
N2A C9A 1.39(3) . ?
C9A C14A 1.387(17) . ?
C9A C10A 1.391(17) . ?
C10A C11A 1.413(17) . ?
C11A C12A 1.391(19) . ?
C11A H11A 0.9500 . ?
C12A C13A 1.41(2) . ?
C12A C15A 1.60(4) . ?
C13A C14A 1.374(17) . ?
C13A H13A 0.9500 . ?
C14A H14A 0.9500 . ?
C15A H15D 0.9800 . ?
C15A H15E 0.9800 . ?
C15A H15F 0.9800 . ?
C16 C17 1.520(4) . ?
C16 H16A 0.9900 . ?
C16 H16B 0.9900 . ?
C17 H17A 0.9800 . ?
C17 H17B 0.9800 . ?
C17 H17C 0.9800 . ?
C18 C19 1.523(4) . ?
C18 H18A 0.9900 . ?
C18 H18B 0.9900 . ?
C19 H19A 0.9800 . ?
C19 H19B 0.9800 . ?
C19 H19C 0.9800 . ?
